data_7207644
loop_
_publ_author_name
'Lin, Jiao-Min'
'Qiu, Yan-Xuan'
'Chen, Wen-Bin'
'Yang, Meng'
'Zhou, Ai-Ju'
'Dong, Wen'
'Tian, Chang-En'

_publ_section_title
;
 Unusual \p&#x2212;--\p&#x2212; stacking interactions between
 5,5&#x2032;-azotetrazolate(AT) anions in six AT based 3d metal
 photochromic complexes
;
_journal_issue 8
_journal_name_full CrystEngComm
_journal_page_first 2779
_journal_paper_doi 10.1039/c2ce06606h
_journal_volume 14
_journal_year 2012
_chemical_formula_sum 'C10 H30 Cu N26 O2'
_chemical_formula_weight 610.15
_chemical_name_systematic
;
?
;
_space_group_IT_number 54
_symmetry_cell_setting orthorhombic
_symmetry_space_group_name_Hall '-P 2a 2ac'
_symmetry_space_group_name_H-M 'P c c a'
_atom_sites_solution_hydrogens geom
_atom_sites_solution_primary direct
_atom_sites_solution_secondary difmap
_audit_creation_method SHELXL-97
_cell_angle_alpha 90.00
_cell_angle_beta 90.00
_cell_angle_gamma 90.00
_cell_formula_units_Z 4
_cell_length_a 23.9938(5)
_cell_length_b 7.2021(2)
_cell_length_c 14.5155(3)
_cell_measurement_reflns_used 2892
_cell_measurement_temperature 296(2)
_cell_measurement_theta_max 27500
_cell_measurement_theta_min 2.81
_cell_volume 2508.36(10)
_computing_cell_refinement 'Bruker SMART'
_computing_data_collection 'Bruker SMART'
_computing_data_reduction 'Bruker SMART'
_computing_molecular_graphics 'Bruker SHELXTL'
_computing_publication_material 'Bruker SHELXTL'
_computing_structure_refinement 'SHELXL-97 (Sheldrick, 1997)'
_computing_structure_solution 'SHELXS-97 (Sheldrick, 1990)'
_diffrn_ambient_temperature 296(2)
_diffrn_detector_area_resol_mean none
_diffrn_measured_fraction_theta_full 0.997
_diffrn_measured_fraction_theta_max 0.997
_diffrn_measurement_device_type 'CCD area detector'
_diffrn_measurement_method 'phi and omega scans'
_diffrn_radiation_monochromator graphite
_diffrn_radiation_source 'fine-focus sealed tube'
_diffrn_radiation_type MoK\a
_diffrn_radiation_wavelength 0.71073
_diffrn_reflns_av_R_equivalents 0.0293
_diffrn_reflns_av_sigmaI/netI 0.0258
_diffrn_reflns_limit_h_max 30
_diffrn_reflns_limit_h_min -31
_diffrn_reflns_limit_k_max 9
_diffrn_reflns_limit_k_min -9
_diffrn_reflns_limit_l_max 18
_diffrn_reflns_limit_l_min -18
_diffrn_reflns_number 11820
_diffrn_reflns_theta_full 27.50
_diffrn_reflns_theta_max 27.50
_diffrn_reflns_theta_min 2.81
_diffrn_standards_decay_% none
_diffrn_standards_interval_count none
_diffrn_standards_interval_time none
_diffrn_standards_number none
_exptl_absorpt_coefficient_mu 0.939
_exptl_absorpt_correction_T_max 0.880
_exptl_absorpt_correction_T_min 0.807
_exptl_absorpt_correction_type empirical
_exptl_absorpt_process_details SADABS
_exptl_crystal_colour green
_exptl_crystal_density_diffrn 1.616
_exptl_crystal_density_meas ?
_exptl_crystal_density_method 'not measured'
_exptl_crystal_description block
_exptl_crystal_F_000 1268.0
_exptl_crystal_size_max 0.244
_exptl_crystal_size_mid 0.190
_exptl_crystal_size_min 0.136
_refine_diff_density_max 0.290
_refine_diff_density_min -0.297
_refine_diff_density_rms 0.053
_refine_ls_extinction_coef 0.0011(3)
_refine_ls_extinction_expression Fc^*^=kFc[1+0.001xFc^2^\l^3^/sin(2\q)]^-1/4^
_refine_ls_extinction_method SHELXL
_refine_ls_goodness_of_fit_ref 0.831
_refine_ls_hydrogen_treatment mixed
_refine_ls_matrix_type full
_refine_ls_number_parameters 246
_refine_ls_number_reflns 2883
_refine_ls_number_restraints 21
_refine_ls_restrained_S_all 0.863
_refine_ls_R_factor_all 0.0450
_refine_ls_R_factor_gt 0.0317
_refine_ls_shift/su_max 0.000
_refine_ls_shift/su_mean 0.000
_refine_ls_structure_factor_coef Fsqd
_refine_ls_weighting_details 'calc w=1/[\s^2^(Fo^2^)+(0.0557P)^2^+1.9132P] where P=(Fo^2^+2Fc^2^)/3'
_refine_ls_weighting_scheme calc
_refine_ls_wR_factor_gt 0.0813
_refine_ls_wR_factor_ref 0.0908
_reflns_number_gt 2228
_reflns_number_total 2883
_reflns_threshold_expression >2sigma(I)
_cod_data_source_file c2ce06606h.txt
_cod_data_source_block 2
_cod_depositor_comments
;
The following automatic conversions were performed:

'_exptl_crystal_density_meas' value 'not measured' was changed to '?'
- the value is perceived as not measured.

Automatic conversion script
Id: cif_fix_values 3008 2015-01-20 13:52:24Z robertas 
;
_cod_original_sg_symbol_H-M Pcca
_cod_database_code 7207644

loop_
_symmetry_equiv_pos_as_xyz
'x, y, z'
'-x+1/2, -y, z'
'-x, y, -z+1/2'
'x+1/2, -y, -z+1/2'
'-x, -y, -z'
'x-1/2, y, -z'
'x, -y, z-1/2'
'-x-1/2, y, z-1/2'

loop_
_atom_site_label
_atom_site_type_symbol
_atom_site_fract_x
_atom_site_fract_y
_atom_site_fract_z
_atom_site_U_iso_or_equiv
_atom_site_adp_type
_atom_site_occupancy
_atom_site_symmetry_multiplicity
_atom_site_calc_flag
_atom_site_refinement_flags
Cu1 Cu 0.5000 0.78855(5) 0.2500 0.02847(13) Uani 1 2 d S
N5 N 0.25882(7) 0.7363(3) 0.20880(12) 0.0335(4) Uani 1 1 d .
N2 N 0.40156(7) 0.7771(3) 0.19988(13) 0.0373(4) Uani 1 1 d .
N8 N 0.08234(7) 0.7043(3) 0.15392(13) 0.0399(4) Uani 1 1 d .
N7 N 0.12990(7) 0.7053(3) 0.10641(12) 0.0388(4) Uani 1 1 d .
N6 N 0.22545(7) 0.7355(3) 0.14229(12) 0.0337(4) Uani 1 1 d .
N3 N 0.39067(7) 0.7919(3) 0.11162(13) 0.0474(5) Uani 1 1 d .
N4 N 0.33553(7) 0.7766(3) 0.09870(13) 0.0464(5) Uani 1 1 d .
N9 N 0.09371(8) 0.7233(3) 0.24279(12) 0.0384(4) Uani 1 1 d .
N10 N 0.14875(7) 0.7373(3) 0.25435(11) 0.0359(4) Uani 1 1 d .
N1 N 0.35452(7) 0.7522(3) 0.24683(11) 0.0354(4) Uani 1 1 d .
C2 C 0.16923(7) 0.7260(3) 0.16956(14) 0.0297(4) Uani 1 1 d .
C1 C 0.31495(8) 0.7533(3) 0.18258(13) 0.0299(4) Uani 1 1 d .
N11 N 0.51884(7) 0.9801(2) 0.15284(11) 0.0298(4) Uani 1 1 d D
N12 N 0.51816(7) 0.5998(2) 0.15065(11) 0.0304(4) Uani 1 1 d D
C4 C 0.52571(9) 0.6984(3) 0.06207(13) 0.0339(5) Uani 1 1 d D
C3 C 0.55150(8) 0.8859(3) 0.08064(13) 0.0324(4) Uani 1 1 d D
N13 N 0.71623(8) 0.2345(2) 0.07707(13) 0.0333(4) Uani 1 1 d D
C5 C 0.7255(2) 0.0358(7) 0.0559(5) 0.0512(14) Uani 0.50 1 d PD
O1 O 0.67537(7) 0.5989(2) 0.07408(12) 0.0410(4) Uani 1 1 d D
H4 H 0.5882(7) 0.873(3) 0.1041(12) 0.027(5) Uiso 1 1 d D
H3 H 0.5543(8) 0.958(3) 0.0261(11) 0.037(6) Uiso 1 1 d D
H5 H 0.4901(6) 0.711(3) 0.0358(15) 0.032(6) Uiso 1 1 d D
H7 H 0.4901(7) 0.518(3) 0.1468(16) 0.040(6) Uiso 1 1 d D
H6 H 0.5477(7) 0.628(3) 0.0200(14) 0.041(6) Uiso 1 1 d D
H2 H 0.5392(7) 1.072(3) 0.1768(14) 0.042(6) Uiso 1 1 d D
H1 H 0.4874(7) 1.028(3) 0.1308(15) 0.046(7) Uiso 1 1 d D
H8 H 0.5488(6) 0.544(3) 0.1679(15) 0.041(6) Uiso 1 1 d D
H10 H 0.6613(11) 0.637(4) 0.1202(12) 0.060(9) Uiso 1 1 d D
H9 H 0.6559(10) 0.627(4) 0.0296(12) 0.060(9) Uiso 1 1 d D
H13 H 0.6968(10) 0.259(4) 0.0263(12) 0.053(8) Uiso 1 1 d D
C6 C 0.7263(2) 0.0384(8) 0.1046(4) 0.0427(12) Uiso 0.50 1 d PD
H14 H 0.6951(9) 0.275(3) 0.1233(13) 0.051(7) Uiso 1 1 d D
H15 H 0.7478(6) 0.302(3) 0.0764(15) 0.040(6) Uiso 1 1 d D
H16 H 0.730(3) -0.003(10) -0.0069(18) 0.09(2) Uiso 0.50 1 d PD
H17 H 0.725(2) -0.009(8) 0.1661(18) 0.08(2) Uiso 0.50 1 d PD
H18 H 0.6949(19) -0.036(7) 0.073(3) 0.126(16) Uiso 1 1 d .

loop_
_atom_site_aniso_label
_atom_site_aniso_U_11
_atom_site_aniso_U_22
_atom_site_aniso_U_33
_atom_site_aniso_U_23
_atom_site_aniso_U_13
_atom_site_aniso_U_12
Cu1 0.0319(2) 0.0314(2) 0.02211(18) 0.000 0.00365(13) 0.000
N5 0.0229(8) 0.0481(11) 0.0295(8) -0.0007(8) -0.0013(7) -0.0009(7)
N2 0.0222(8) 0.0513(11) 0.0382(10) 0.0005(8) -0.0031(7) -0.0013(7)
N8 0.0230(8) 0.0560(12) 0.0407(10) -0.0042(9) -0.0009(7) -0.0015(8)
N7 0.0229(8) 0.0616(12) 0.0319(9) -0.0026(8) -0.0020(7) -0.0010(8)
N6 0.0203(7) 0.0499(11) 0.0308(8) 0.0001(7) -0.0010(7) -0.0009(7)
N3 0.0219(8) 0.0819(15) 0.0382(10) 0.0018(10) 0.0003(8) -0.0010(9)
N4 0.0236(8) 0.0862(16) 0.0293(9) 0.0004(9) 0.0005(7) -0.0029(9)
N9 0.0259(9) 0.0505(11) 0.0389(10) -0.0005(8) 0.0028(7) -0.0012(8)
N10 0.0248(8) 0.0519(11) 0.0309(9) -0.0001(8) 0.0002(7) -0.0006(7)
N1 0.0232(8) 0.0540(11) 0.0292(9) 0.0010(8) -0.0034(7) -0.0013(7)
C2 0.0214(8) 0.0369(11) 0.0307(10) 0.0006(8) -0.0010(7) -0.0009(7)
C1 0.0221(9) 0.0405(12) 0.0271(9) -0.0012(8) -0.0020(7) -0.0012(7)
N11 0.0263(8) 0.0356(9) 0.0276(8) 0.0022(7) -0.0009(7) 0.0012(7)
N12 0.0259(8) 0.0343(9) 0.0310(8) -0.0020(7) 0.0005(7) -0.0007(7)
C4 0.0298(10) 0.0474(13) 0.0245(9) -0.0041(9) 0.0014(8) -0.0014(9)
C3 0.0259(9) 0.0449(12) 0.0262(9) 0.0040(9) 0.0040(8) -0.0005(8)
N13 0.0321(9) 0.0317(9) 0.0361(9) -0.0010(7) -0.0029(8) 0.0074(7)
C5 0.053(3) 0.031(2) 0.069(4) -0.017(3) -0.039(3) 0.014(2)
O1 0.0440(9) 0.0428(9) 0.0361(8) -0.0004(7) 0.0003(8) 0.0097(7)

loop_
_atom_type_symbol
_atom_type_description
_atom_type_scat_dispersion_real
_atom_type_scat_dispersion_imag
_atom_type_scat_source
C C 0.0033 0.0016 'International Tables Vol C Tables 4.2.6.8 and 6.1.1.4'
H H 0.0000 0.0000 'International Tables Vol C Tables 4.2.6.8 and 6.1.1.4'
N N 0.0061 0.0033 'International Tables Vol C Tables 4.2.6.8 and 6.1.1.4'
O O 0.0106 0.0060 'International Tables Vol C Tables 4.2.6.8 and 6.1.1.4'
Cu Cu 0.3201 1.2651 'International Tables Vol C Tables 4.2.6.8 and 6.1.1.4'

loop_
_geom_angle_atom_site_label_1
_geom_angle_atom_site_label_2
_geom_angle_atom_site_label_3
_geom_angle
_geom_angle_site_symmetry_1
_geom_angle_site_symmetry_3
N11 Cu1 N11 94.06(10) 3_655 .
N11 Cu1 N12 178.85(7) 3_655 .
N11 Cu1 N12 85.04(7) . .
N11 Cu1 N12 85.04(7) 3_655 3_655
N11 Cu1 N12 178.85(7) . 3_655
N12 Cu1 N12 95.87(10) . 3_655
N11 Cu1 N2 91.78(6) 3_655 3_655
N11 Cu1 N2 90.83(6) . 3_655
N12 Cu1 N2 88.95(6) . 3_655
N12 Cu1 N2 88.49(6) 3_655 3_655
N11 Cu1 N2 90.83(6) 3_655 .
N11 Cu1 N2 91.78(6) . .
N12 Cu1 N2 88.49(6) . .
N12 Cu1 N2 88.95(7) 3_655 .
N2 Cu1 N2 176.18(9) 3_655 .
N6 N5 C1 113.82(16) . .
N3 N2 N1 110.00(16) . .
N3 N2 Cu1 118.35(13) . .
N1 N2 Cu1 131.61(13) . .
N9 N8 N7 109.05(16) . .
C2 N7 N8 104.63(16) . .
N5 N6 C2 113.30(16) . .
N2 N3 N4 109.05(17) . .
C1 N4 N3 104.46(17) . .
N8 N9 N10 109.50(16) . .
C2 N10 N9 104.18(16) . .
N2 N1 C1 104.21(16) . .
N7 C2 N10 112.63(17) . .
N7 C2 N6 119.59(17) . .
N10 C2 N6 127.78(18) . .
N4 C1 N1 112.28(17) . .
N4 C1 N5 128.12(18) . .
N1 C1 N5 119.57(17) . .
C3 N11 Cu1 107.49(12) . .
C3 N11 H2 109.2(14) . .
Cu1 N11 H2 110.8(14) . .
C3 N11 H1 111.9(15) . .
Cu1 N11 H1 108.9(16) . .
H2 N11 H1 108.6(17) . .
C4 N12 Cu1 108.80(13) . .
C4 N12 H7 110.6(15) . .
Cu1 N12 H7 108.8(15) . .
C4 N12 H8 111.5(14) . .
Cu1 N12 H8 106.7(15) . .
H7 N12 H8 110.2(17) . .
N12 C4 C3 108.92(16) . .
N12 C4 H5 106.8(14) . .
C3 C4 H5 110.9(13) . .
N12 C4 H6 111.7(14) . .
C3 C4 H6 111.2(14) . .
H5 C4 H6 107.3(14) . .
N11 C3 C4 108.70(15) . .
N11 C3 H4 106.4(12) . .
C4 C3 H4 111.0(13) . .
N11 C3 H3 112.1(13) . .
C4 C3 H3 111.8(13) . .
H4 C3 H3 106.7(14) . .
C5 N13 C6 27.6(2) . .
C5 N13 H13 95.8(17) . .
C6 N13 H13 119.9(17) . .
C5 N13 H14 123.8(17) . .
C6 N13 H14 101.4(17) . .
H13 N13 H14 105(2) . .
C5 N13 H15 113.1(15) . .
C6 N13 H15 112.2(15) . .
H13 N13 H15 109(2) . .
H14 N13 H15 108(2) . .
C6 C5 C5 89.2(7) . 2_655
C6 C5 C6 60.2(7) . 2_655
C5 C5 C6 29.1(3) 2_655 2_655
C6 C5 N13 76.8(7) . .
C5 C5 N13 121.7(6) 2_655 .
C6 C5 N13 111.9(4) 2_655 .
C6 C5 H16 163(5) . .
C5 C5 H16 78(4) 2_655 .
C6 C5 H16 106(4) 2_655 .
N13 C5 H16 120(5) . .
C6 C5 H18 77(3) . .
C5 C5 H18 120(3) 2_655 .
C6 C5 H18 107(3) 2_655 .
N13 C5 H18 111(3) . .
H16 C5 H18 100(4) . .
H10 O1 H9 109(2) . .
C5 C6 C6 90.7(7) . 2_655
C5 C6 C5 61.8(8) . 2_655
C6 C6 C5 29.1(3) 2_655 2_655
C5 C6 N13 75.7(7) . .
C6 C6 N13 124.1(6) 2_655 .
C5 C6 N13 110.3(4) 2_655 .
C5 C6 H17 158(4) . .
C6 C6 H17 82(3) 2_655 .
C5 C6 H17 110(4) 2_655 .
N13 C6 H17 126(4) . .
C5 C6 H18 61(2) . .
C6 C6 H18 115(3) 2_655 .
C5 C6 H18 100(3) 2_655 .
N13 C6 H18 105(3) . .
H17 C6 H18 102(4) . .

loop_
_geom_bond_atom_site_label_1
_geom_bond_atom_site_label_2
_geom_bond_distance
_geom_bond_site_symmetry_2
Cu1 N11 2.0238(16) 3_655
Cu1 N11 2.0238(16) .
Cu1 N12 2.0293(17) .
Cu1 N12 2.0293(17) 3_655
Cu1 N2 2.4727(16) 3_655
Cu1 N2 2.4727(16) .
N5 N6 1.254(2) .
N5 C1 1.405(2) .
N2 N3 1.312(3) .
N2 N1 1.331(2) .
N8 N9 1.326(2) .
N8 N7 1.333(2) .
N7 C2 1.324(2) .
N6 C2 1.407(2) .
N3 N4 1.341(2) .
N4 C1 1.324(3) .
N9 N10 1.335(3) .
N10 C2 1.328(3) .
N1 C1 1.331(2) .
N11 C3 1.474(2) .
N11 H2 0.893(15) .
N11 H1 0.888(15) .
N12 C4 1.480(3) .
N12 H7 0.896(15) .
N12 H8 0.875(15) .
C4 C3 1.510(3) .
C4 H5 0.941(14) .
C4 H6 0.953(15) .
C3 H4 0.949(14) .
C3 H3 0.951(14) .
N13 C5 1.481(5) .
N13 C6 1.488(6) .
N13 H13 0.890(10) .
N13 H14 0.889(10) .
N13 H15 0.899(10) .
C5 C6 0.708(6) .
C5 C5 1.284(10) 2_655
C5 C6 1.457(6) 2_655
C5 H16 0.958(11) .
C5 H18 0.93(5) .
O1 H10 0.797(16) .
O1 H9 0.822(16) .
C6 C6 1.265(11) 2_655
C6 C5 1.457(6) 2_655
C6 H17 0.956(11) .
C6 H18 1.03(5) .
